data_2219677
loop_
_publ_author_name
'Bekdemir, Yunus'
'U\,car, Ibrahim'
'B\"uy\"ukg\"ung\"or, Orhan'

_publ_section_title
;\m-Squarato-\k^2^<i>O</i>^1^:<i>O</i>^2^-bis{[2-(2-aminoethyl)pyridine-\k^2^<i>N</i>,<i>N</i>']aquanickel(II)}
 squarate 0.25-hydrate
;
_journal_coeditor_code PK2116
_journal_issue 10
_journal_name_full 'Acta Crystallographica Section E'
_journal_page_first m1344
_journal_page_last m1345
_journal_paper_doi 10.1107/S1600536808030808
_journal_volume 64
_journal_year 2008
_chemical_formula_iupac '[Ni2 (C4 O4) (C7 H10 N2)4 (H2 O)2] C4 O4, 0.25H2 O'
_chemical_formula_moiety 'C32 H44 N8 Ni2 O6 +, C4 O4 -, 0.25(H2 O)'
_chemical_formula_sum 'C36 H44 N8 Ni2 O10.25'
_chemical_formula_weight 870.16
_chemical_name_systematic
;
\m-Squarato-\k^2^O^1^:O^2^-bis{[2-(2-aminoethyl)pyridine-
\k^2^N,N']aquanickel(II)} squarate 0.25-hydrate
;
_space_group_IT_number 15
_symmetry_cell_setting monoclinic
_symmetry_space_group_name_Hall '-C 2yc'
_symmetry_space_group_name_H-M 'C 1 2/c 1'
_atom_sites_solution_hydrogens geom
_atom_sites_solution_primary direct
_atom_sites_solution_secondary difmap
_audit_creation_method SHELXL-97
_cell_angle_alpha 90.00
_cell_angle_beta 103.572(7)
_cell_angle_gamma 90.00
_cell_formula_units_Z 4
_cell_length_a 28.037(3)
_cell_length_b 8.0409(5)
_cell_length_c 17.7752(16)
_cell_measurement_reflns_used 24222
_cell_measurement_temperature 297(2)
_cell_measurement_theta_max 28.00
_cell_measurement_theta_min 1.67
_cell_volume 3895.4(6)
_computing_cell_refinement 'X-AREA (Stoe & Cie, 2002)'
_computing_data_collection 'X-AREA (Stoe & Cie, 2002)'
_computing_data_reduction 'X-RED32 (Stoe & Cie, 2002)'
_computing_molecular_graphics 'ORTEPIII (Burnett & Johnson, 1996)'
_computing_publication_material 'WinGX (Farrugia, 1999)'
_computing_structure_refinement 'SHELXL97 (Sheldrick, 2008)'
_computing_structure_solution 'SHELXS97 (Sheldrick, 2008)'
_diffrn_ambient_temperature 297(2)
_diffrn_detector_area_resol_mean 6.67
_diffrn_measured_fraction_theta_full 0.999
_diffrn_measured_fraction_theta_max 0.999
_diffrn_measurement_device_type 'Stoe IPDS-II'
_diffrn_measurement_method \w
_diffrn_radiation_monochromator graphite
_diffrn_radiation_source 'fine-focus sealed tube'
_diffrn_radiation_type MoK\a
_diffrn_radiation_wavelength 0.71069
_diffrn_reflns_av_R_equivalents 0.0417
_diffrn_reflns_av_sigmaI/netI 0.0296
_diffrn_reflns_limit_h_max 34
_diffrn_reflns_limit_h_min -34
_diffrn_reflns_limit_k_max 9
_diffrn_reflns_limit_k_min -9
_diffrn_reflns_limit_l_max 21
_diffrn_reflns_limit_l_min -21
_diffrn_reflns_number 12243
_diffrn_reflns_theta_full 25.99
_diffrn_reflns_theta_max 25.99
_diffrn_reflns_theta_min 2.36
_diffrn_standards_interval_count 0
_diffrn_standards_number 0
_exptl_absorpt_coefficient_mu 1.034
_exptl_absorpt_correction_T_max 0.81
_exptl_absorpt_correction_T_min 0.49
_exptl_absorpt_correction_type integration
_exptl_absorpt_process_details '(X-RED32; Stoe & Cie, 2002)'
_exptl_crystal_colour blue
_exptl_crystal_density_diffrn 1.484
_exptl_crystal_density_method 'not measured'
_exptl_crystal_description prism
_exptl_crystal_F_000 1816
_exptl_crystal_size_max 0.3
_exptl_crystal_size_mid 0.2
_exptl_crystal_size_min 0.1
_refine_diff_density_max 0.285
_refine_diff_density_min -0.258
_refine_ls_extinction_method none
_refine_ls_goodness_of_fit_ref 1.030
_refine_ls_hydrogen_treatment mixed
_refine_ls_matrix_type full
_refine_ls_number_parameters 282
_refine_ls_number_reflns 3809
_refine_ls_number_restraints 0
_refine_ls_restrained_S_all 1.030
_refine_ls_R_factor_all 0.0386
_refine_ls_R_factor_gt 0.0289
_refine_ls_shift/su_max 0.001
_refine_ls_shift/su_mean 0.000
_refine_ls_structure_factor_coef Fsqd
_refine_ls_weighting_details 'calc w=1/[\s^2^(Fo^2^)+(0.0385P)^2^+0.9229P] where P=(Fo^2^+2Fc^2^)/3'
_refine_ls_weighting_scheme calc
_refine_ls_wR_factor_gt 0.0697
_refine_ls_wR_factor_ref 0.0728
_reflns_number_gt 3148
_reflns_number_total 3809
_reflns_threshold_expression I>2\s(I)
_cod_data_source_file pk2116.cif
_cod_data_source_block I
_cod_original_cell_volume 3895.3(5)
_cod_original_sg_symbol_H-M C2/c
_cod_database_code 2219677
_cod_database_fobs_code 2219677

loop_
_symmetry_equiv_pos_as_xyz
'x, y, z'
'-x, y, -z+1/2'
'x+1/2, y+1/2, z'
'-x+1/2, y+1/2, -z+1/2'
'-x, -y, -z'
'x, -y, z-1/2'
'-x+1/2, -y+1/2, -z'
'x+1/2, -y+1/2, z-1/2'

loop_
_atom_site_type_symbol
_atom_site_label
_atom_site_fract_x
_atom_site_fract_y
_atom_site_fract_z
_atom_site_U_iso_or_equiv
_atom_site_adp_type
_atom_site_calc_flag
_atom_site_refinement_flags
_atom_site_occupancy
C C1 0.01456(9) 0.6924(3) 0.42515(16) 0.0615(6) Uani d . 1
H H1 0.0078 0.6622 0.3732 0.074 Uiso calc R 1
C C2 -0.02378(11) 0.7007(4) 0.4607(2) 0.0880(9) Uani d . 1
H H2 -0.0557 0.6790 0.4331 0.106 Uiso calc R 1
C C3 -0.01433(14) 0.7411(5) 0.5371(3) 0.1052(12) Uani d . 1
H H3 -0.0396 0.7486 0.5627 0.126 Uiso calc R 1
C C4 0.03335(14) 0.7707(4) 0.5755(2) 0.0885(10) Uani d . 1
H H4 0.0406 0.7952 0.6281 0.106 Uiso calc R 1
C C5 0.07099(10) 0.7643(3) 0.53672(15) 0.0568(6) Uani d . 1
C C6 0.12298(10) 0.7973(3) 0.57849(13) 0.0590(6) Uani d . 1
H H6A 0.1253 0.7886 0.6337 0.071 Uiso calc R 1
H H6B 0.1311 0.9109 0.5679 0.071 Uiso calc R 1
C C7 0.16091(9) 0.6827(3) 0.55784(13) 0.0535(5) Uani d . 1
H H7A 0.1905 0.6846 0.5990 0.064 Uiso calc R 1
H H7B 0.1485 0.5697 0.5529 0.064 Uiso calc R 1
C C8 0.18856(8) 0.9557(3) 0.32778(14) 0.0528(5) Uani d . 1
H H8 0.1919 1.0099 0.3749 0.063 Uiso calc R 1
C C9 0.21215(9) 1.0213(3) 0.27497(17) 0.0667(7) Uani d . 1
H H9 0.2311 1.1169 0.2865 0.080 Uiso calc R 1
C C10 0.20735(10) 0.9436(3) 0.20518(17) 0.0685(7) Uani d . 1
H H10 0.2223 0.9864 0.1679 0.082 Uiso calc R 1
C C11 0.17984(9) 0.8010(3) 0.19165(14) 0.0586(6) Uani d . 1
H H11 0.1759 0.7462 0.1445 0.070 Uiso calc R 1
C C12 0.15786(8) 0.7380(2) 0.24758(12) 0.0445(4) Uani d . 1
C C13 0.13096(9) 0.5757(3) 0.23578(13) 0.0539(5) Uani d . 1
H H13A 0.1395 0.5175 0.1929 0.065 Uiso calc R 1
H H13B 0.0960 0.5978 0.2216 0.065 Uiso calc R 1
C C14 0.14211(8) 0.4629(2) 0.30683(13) 0.0498(5) Uani d . 1
H H14A 0.1344 0.3488 0.2908 0.060 Uiso calc R 1
H H14B 0.1768 0.4686 0.3313 0.060 Uiso calc R 1
C C15 0.02527(7) 0.9053(2) 0.27139(11) 0.0361(4) Uani d . 1
C C16 0.02560(8) 1.0864(2) 0.27195(12) 0.0452(5) Uani d . 1
C C17 0.24949(7) 0.8704(2) 0.01973(11) 0.0375(4) Uani d . 1
C C18 0.21239(7) 0.7408(2) -0.00476(11) 0.0375(4) Uani d . 1
N N1 0.06135(7) 0.7253(2) 0.46111(11) 0.0472(4) Uani d . 1
N N2 0.17263(6) 0.7340(2) 0.48476(10) 0.0404(4) Uani d . 1
N N3 0.16111(6) 0.81826(19) 0.31494(9) 0.0396(4) Uani d . 1
N N4 0.11369(7) 0.51155(19) 0.36278(11) 0.0407(4) Uani d . 1
O O1 0.05537(5) 0.79065(16) 0.29572(8) 0.0449(3) Uani d . 1
O O2 0.05610(6) 1.19590(18) 0.29910(11) 0.0663(5) Uani d . 1
O O3 0.24837(5) 1.01589(15) 0.04408(9) 0.0487(4) Uani d . 1
O O4 0.16716(5) 0.73117(15) -0.01038(9) 0.0470(3) Uani d . 1
O O5 0.10943(6) 1.01843(17) 0.41638(11) 0.0479(4) Uani d . 1
O O6 0.0000 0.4863(13) 0.2500 0.121(6) Uani d SP 0.25
Ni Ni1 0.114036(8) 0.76294(2) 0.391260(13) 0.03314(8) Uani d . 1
H H5A 0.1284(10) 1.079(3) 0.4454(16) 0.062(8) Uiso d . 1
H H5B 0.0958(10) 1.073(3) 0.3792(16) 0.062(8) Uiso d . 1
H H2A 0.1897(8) 0.829(3) 0.4946(13) 0.050(6) Uiso d . 1
H H4B 0.0829(9) 0.485(3) 0.3435(14) 0.052(6) Uiso d . 1
H H4A 0.1238(8) 0.454(3) 0.4042(13) 0.043(6) Uiso d . 1
H H2B 0.1917(9) 0.666(3) 0.4725(14) 0.051(6) Uiso d . 1

loop_
_atom_site_aniso_label
_atom_site_aniso_U_11
_atom_site_aniso_U_22
_atom_site_aniso_U_33
_atom_site_aniso_U_12
_atom_site_aniso_U_13
_atom_site_aniso_U_23
C1 0.0446(13) 0.0681(13) 0.0736(17) -0.0058(11) 0.0174(12) 0.0051(12)
C2 0.0501(17) 0.107(2) 0.115(3) -0.0029(15) 0.0356(18) 0.005(2)
C3 0.077(2) 0.125(3) 0.135(3) 0.0032(19) 0.069(2) -0.012(2)
C4 0.096(2) 0.102(2) 0.085(2) 0.0014(18) 0.0552(19) -0.0172(17)
C5 0.0688(15) 0.0494(11) 0.0581(14) 0.0021(10) 0.0271(12) -0.0041(10)
C6 0.0784(18) 0.0595(12) 0.0405(12) -0.0028(12) 0.0168(12) -0.0056(10)
C7 0.0616(15) 0.0523(11) 0.0414(12) 0.0008(10) 0.0017(10) 0.0058(9)
C8 0.0499(12) 0.0523(11) 0.0573(14) -0.0113(10) 0.0150(10) -0.0018(10)
C9 0.0566(14) 0.0622(13) 0.086(2) -0.0107(11) 0.0271(14) 0.0122(13)
C10 0.0680(16) 0.0727(15) 0.0763(18) 0.0119(13) 0.0403(14) 0.0257(14)
C11 0.0643(15) 0.0691(14) 0.0469(13) 0.0177(12) 0.0221(11) 0.0091(11)
C12 0.0422(11) 0.0507(10) 0.0412(10) 0.0092(8) 0.0109(9) 0.0028(9)
C13 0.0606(14) 0.0580(12) 0.0442(12) -0.0021(10) 0.0148(10) -0.0159(10)
C14 0.0523(12) 0.0358(9) 0.0623(14) 0.0000(8) 0.0152(10) -0.0090(9)
C15 0.0335(10) 0.0379(9) 0.0354(10) -0.0017(7) 0.0048(8) -0.0008(7)
C16 0.0482(12) 0.0399(9) 0.0420(11) -0.0030(8) -0.0004(9) 0.0023(8)
C17 0.0379(10) 0.0355(8) 0.0371(10) 0.0011(7) 0.0046(9) 0.0034(7)
C18 0.0391(10) 0.0341(8) 0.0368(9) 0.0013(7) 0.0036(8) 0.0045(7)
N1 0.0442(10) 0.0479(9) 0.0529(10) -0.0028(7) 0.0181(8) -0.0007(8)
N2 0.0373(9) 0.0374(8) 0.0429(9) 0.0007(7) 0.0023(7) -0.0019(7)
N3 0.0379(9) 0.0415(8) 0.0390(9) -0.0037(6) 0.0085(7) 0.0004(7)
N4 0.0386(10) 0.0356(8) 0.0447(10) -0.0031(7) 0.0033(8) -0.0010(7)
O1 0.0379(7) 0.0416(7) 0.0484(8) 0.0058(6) -0.0039(6) -0.0029(6)
O2 0.0651(11) 0.0435(7) 0.0744(12) -0.0173(7) -0.0155(9) 0.0054(7)
O3 0.0471(8) 0.0340(6) 0.0627(10) 0.0011(6) 0.0083(7) -0.0049(6)
O4 0.0369(7) 0.0426(7) 0.0590(9) 0.0006(6) 0.0061(7) 0.0018(6)
O5 0.0455(8) 0.0366(7) 0.0543(9) 0.0007(6) -0.0032(7) -0.0056(7)
O6 0.081(8) 0.056(6) 0.196(16) 0.000 -0.027(9) 0.000
Ni1 0.03027(13) 0.03237(12) 0.03530(13) -0.00067(9) 0.00469(9) -0.00121(9)

loop_
_atom_type_symbol
_atom_type_description
_atom_type_scat_dispersion_real
_atom_type_scat_dispersion_imag
_atom_type_scat_source
C C 0.0033 0.0016 'International Tables Vol C Tables 4.2.6.8 and 6.1.1.4'
H H 0.0000 0.0000 'International Tables Vol C Tables 4.2.6.8 and 6.1.1.4'
N N 0.0061 0.0033 'International Tables Vol C Tables 4.2.6.8 and 6.1.1.4'
O O 0.0106 0.0060 'International Tables Vol C Tables 4.2.6.8 and 6.1.1.4'
Ni Ni 0.3393 1.1124 'International Tables Vol C Tables 4.2.6.8 and 6.1.1.4'

loop_
_geom_angle_atom_site_label_1
_geom_angle_atom_site_label_2
_geom_angle_atom_site_label_3
_geom_angle_site_symmetry_1
_geom_angle_site_symmetry_3
_geom_angle
N1 C1 C2 . . 123.7(3)
N1 C1 H1 . . 118.2
C2 C1 H1 . . 118.2
C3 C2 C1 . . 118.8(3)
C3 C2 H2 . . 120.6
C1 C2 H2 . . 120.6
C2 C3 C4 . . 118.5(3)
C2 C3 H3 . . 120.8
C4 C3 H3 . . 120.8
C3 C4 C5 . . 120.7(3)
C3 C4 H4 . . 119.6
C5 C4 H4 . . 119.6
N1 C5 C4 . . 120.4(3)
N1 C5 C6 . . 118.8(2)
C4 C5 C6 . . 120.8(3)
C5 C6 C7 . . 115.41(19)
C5 C6 H6A . . 108.4
C7 C6 H6A . . 108.4
C5 C6 H6B . . 108.4
C7 C6 H6B . . 108.4
H6A C6 H6B . . 107.5
N2 C7 C6 . . 110.98(18)
N2 C7 H7A . . 109.4
C6 C7 H7A . . 109.4
N2 C7 H7B . . 109.4
C6 C7 H7B . . 109.4
H7A C7 H7B . . 108.0
N3 C8 C9 . . 123.5(2)
N3 C8 H8 . . 118.3
C9 C8 H8 . . 118.3
C10 C9 C8 . . 119.0(2)
C10 C9 H9 . . 120.5
C8 C9 H9 . . 120.5
C9 C10 C11 . . 118.2(2)
C9 C10 H10 . . 120.9
C11 C10 H10 . . 120.9
C10 C11 C12 . . 120.5(2)
C10 C11 H11 . . 119.8
C12 C11 H11 . . 119.8
N3 C12 C11 . . 121.1(2)
N3 C12 C13 . . 118.03(18)
C11 C12 C13 . . 120.9(2)
C12 C13 C14 . . 113.80(18)
C12 C13 H13A . . 108.8
C14 C13 H13A . . 108.8
C12 C13 H13B . . 108.8
C14 C13 H13B . . 108.8
H13A C13 H13B . . 107.7
N4 C14 C13 . . 111.35(17)
N4 C14 H14A . . 109.4
C13 C14 H14A . . 109.4
N4 C14 H14B . . 109.4
C13 C14 H14B . . 109.4
H14A C14 H14B . . 108.0
O1 C15 C15 . 2 132.78(10)
O1 C15 C16 . . 136.79(18)
C15 C15 C16 2 . 90.42(11)
O2 C16 C15 . . 135.5(2)
O2 C16 C16 . 2 134.90(12)
C15 C16 C16 . 2 89.58(11)
O3 C17 C18 . . 134.03(18)
O3 C17 C18 . 7_565 135.44(18)
C18 C17 C18 . 7_565 90.52(15)
O4 C18 C17 . 7_565 135.81(17)
O4 C18 C17 . . 134.71(17)
C17 C18 C17 7_565 . 89.48(15)
C1 N1 C5 . . 117.8(2)
C1 N1 Ni1 . . 118.46(16)
C5 N1 Ni1 . . 122.50(15)
C7 N2 Ni1 . . 116.32(14)
C7 N2 H2A . . 106.6(15)
Ni1 N2 H2A . . 110.4(14)
C7 N2 H2B . . 109.6(17)
Ni1 N2 H2B . . 107.7(17)
H2A N2 H2B . . 106(2)
C8 N3 C12 . . 117.74(18)
C8 N3 Ni1 . . 118.55(14)
C12 N3 Ni1 . . 122.65(13)
C14 N4 Ni1 . . 116.85(12)
C14 N4 H4B . . 108.3(15)
Ni1 N4 H4B . . 106.0(14)
C14 N4 H4A . . 108.5(14)
Ni1 N4 H4A . . 109.3(14)
H4B N4 H4A . . 108(2)
C15 O1 Ni1 . . 134.29(12)
Ni1 O5 H5A . . 131.0(18)
Ni1 O5 H5B . . 113.3(18)
H5A O5 H5B . . 108(3)
N2 Ni1 O1 . . 179.19(7)
N2 Ni1 N4 . . 92.52(7)
O1 Ni1 N4 . . 87.01(6)
N2 Ni1 O5 . . 90.91(7)
O1 Ni1 O5 . . 89.58(6)
N4 Ni1 O5 . . 176.22(7)
N2 Ni1 N3 . . 92.36(7)
O1 Ni1 N3 . . 86.99(6)
N4 Ni1 N3 . . 90.91(7)
O5 Ni1 N3 . . 90.53(6)
N2 Ni1 N1 . . 92.52(7)
O1 Ni1 N1 . . 88.16(7)
N4 Ni1 N1 . . 92.23(7)
O5 Ni1 N1 . . 86.03(6)
N3 Ni1 N1 . . 174.08(6)

loop_
_geom_bond_atom_site_label_1
_geom_bond_atom_site_label_2
_geom_bond_site_symmetry_2
_geom_bond_distance
C1 N1 . 1.344(3)
C1 C2 . 1.371(4)
C1 H1 . 0.9300
C2 C3 . 1.361(5)
C2 H2 . 0.9300
C3 C4 . 1.371(5)
C3 H3 . 0.9300
C4 C5 . 1.391(4)
C4 H4 . 0.9300
C5 N1 . 1.344(3)
C5 C6 . 1.496(4)
C6 C7 . 1.516(3)
C6 H6A . 0.9700
C6 H6B . 0.9700
C7 N2 . 1.471(3)
C7 H7A . 0.9700
C7 H7B . 0.9700
C8 N3 . 1.336(3)
C8 C9 . 1.374(3)
C8 H8 . 0.9300
C9 C10 . 1.367(4)
C9 H9 . 0.9300
C10 C11 . 1.372(4)
C10 H10 . 0.9300
C11 C12 . 1.383(3)
C11 H11 . 0.9300
C12 N3 . 1.344(3)
C12 C13 . 1.497(3)
C13 C14 . 1.527(3)
C13 H13A . 0.9700
C13 H13B . 0.9700
C14 N4 . 1.466(3)
C14 H14A . 0.9700
C14 H14B . 0.9700
C15 O1 . 1.256(2)
C15 C15 2 1.442(4)
C15 C16 . 1.456(3)
C16 O2 . 1.243(2)
C16 C16 2 1.464(4)
C17 O3 . 1.250(2)
C17 C18 . 1.465(2)
C17 C18 7_565 1.465(3)
C18 O4 . 1.251(2)
C18 C17 7_565 1.465(3)
N1 Ni1 . 2.1624(17)
N2 Ni1 . 2.0576(17)
N2 H2A . 0.90(2)
N2 H2B . 0.83(2)
N3 Ni1 . 2.1495(16)
N4 Ni1 . 2.0833(15)
N4 H4B . 0.88(2)
N4 H4A . 0.86(2)
O1 Ni1 . 2.0803(13)
O5 Ni1 . 2.1126(14)
O5 H5A . 0.81(3)
O5 H5B . 0.81(3)

loop_
_geom_hbond_atom_site_label_D
_geom_hbond_atom_site_label_H
_geom_hbond_atom_site_label_A
_geom_hbond_site_symmetry_A
_geom_hbond_distance_DH
_geom_hbond_distance_HA
_geom_hbond_distance_DA
_geom_hbond_angle_DHA
O5 H5A O4 6_576 0.81(3) 1.93(3) 2.716(2) 163(3)
N2 H2A O3 6_576 0.90(2) 2.09(2) 2.935(2) 157(2)
O5 H5B O2 . 0.81(3) 1.87(3) 2.675(2) 172(3)
N4 H4B O2 1_545 0.88(2) 2.52(2) 3.078(2) 122.6(18)
N4 H4B O6 . 0.88(2) 2.52(3) 3.350(2) 158(2)
N4 H4A O4 6_566 0.86(2) 2.27(2) 3.091(2) 161(2)
N2 H2B O3 4_545 0.83(2) 2.14(3) 2.963(2) 169(2)

loop_
_geom_torsion_atom_site_label_1
_geom_torsion_atom_site_label_2
_geom_torsion_atom_site_label_3
_geom_torsion_atom_site_label_4
_geom_torsion_site_symmetry_1
_geom_torsion_site_symmetry_4
_geom_torsion
N1 C1 C2 C3 . . -1.4(5)
C1 C2 C3 C4 . . -0.5(5)
C2 C3 C4 C5 . . 1.9(5)
C3 C4 C5 N1 . . -1.5(4)
C3 C4 C5 C6 . . 179.7(3)
N1 C5 C6 C7 . . -40.5(3)
C4 C5 C6 C7 . . 138.4(2)
C5 C6 C7 N2 . . 79.8(3)
N3 C8 C9 C10 . . 0.4(4)
C8 C9 C10 C11 . . -1.3(4)
C9 C10 C11 C12 . . -0.3(4)
C10 C11 C12 N3 . . 2.9(3)
C10 C11 C12 C13 . . -175.3(2)
N3 C12 C13 C14 . . -42.1(3)
C11 C12 C13 C14 . . 136.1(2)
C12 C13 C14 N4 . . 80.6(2)
O1 C15 C16 O2 . . -2.4(5)
C15 C15 C16 O2 2 . 178.7(3)
O1 C15 C16 C16 . 2 178.5(2)
C15 C15 C16 C16 2 2 -0.4(2)
O3 C17 C18 O4 . . 0.7(4)
C18 C17 C18 O4 7_565 . -179.9(3)
O3 C17 C18 C17 . 7_565 -179.4(3)
C18 C17 C18 C17 7_565 7_565 0.0
C2 C1 N1 C5 . . 1.8(4)
C2 C1 N1 Ni1 . . -165.8(2)
C4 C5 N1 C1 . . -0.4(3)
C6 C5 N1 C1 . . 178.5(2)
C4 C5 N1 Ni1 . . 166.70(19)
C6 C5 N1 Ni1 . . -14.4(3)
C6 C7 N2 Ni1 . . -52.9(2)
C9 C8 N3 C12 . . 2.1(3)
C9 C8 N3 Ni1 . . -166.43(19)
C11 C12 N3 C8 . . -3.7(3)
C13 C12 N3 C8 . . 174.5(2)
C11 C12 N3 Ni1 . . 164.32(16)
C13 C12 N3 Ni1 . . -17.4(3)
C13 C14 N4 Ni1 . . -48.4(2)
C15 C15 O1 Ni1 2 . -148.2(2)
C16 C15 O1 Ni1 . . 33.2(4)
C7 N2 Ni1 N4 . . -85.75(15)
C7 N2 Ni1 O5 . . 92.66(15)
C7 N2 Ni1 N3 . . -176.77(14)
C7 N2 Ni1 N1 . . 6.59(15)
C15 O1 Ni1 N4 . . 168.45(19)
C15 O1 Ni1 O5 . . -9.92(19)
C15 O1 Ni1 N3 . . -100.47(19)
C15 O1 Ni1 N1 . . 76.12(19)
C14 N4 Ni1 N2 . . -92.56(16)
C14 N4 Ni1 O1 . . 86.78(16)
C14 N4 Ni1 N3 . . -0.16(16)
C14 N4 Ni1 N1 . . 174.82(16)
C8 N3 Ni1 N2 . . -64.13(16)
C12 N3 Ni1 N2 . . 127.95(16)
C8 N3 Ni1 O1 . . 116.36(16)
C12 N3 Ni1 O1 . . -51.57(15)
C8 N3 Ni1 N4 . . -156.69(16)
C12 N3 Ni1 N4 . . 35.39(16)
C8 N3 Ni1 O5 . . 26.81(16)
C12 N3 Ni1 O5 . . -141.12(16)
C1 N1 Ni1 N2 . . -164.45(17)
C5 N1 Ni1 N2 . . 28.56(17)
C1 N1 Ni1 O1 . . 15.11(16)
C5 N1 Ni1 O1 . . -151.88(17)
C1 N1 Ni1 N4 . . -71.83(17)
C5 N1 Ni1 N4 . . 121.19(17)
C1 N1 Ni1 O5 . . 104.81(17)
C5 N1 Ni1 O5 . . -62.18(17)
